data_2233419
loop_
_publ_author_name
'Qiao, Cheng-Fang'
'Zhou, Chun-Sheng'

_publ_section_title
;
 Hexaaquamagnesium(II)
 bis{5-[3-(1<i>H</i>-tetrazol-5-yl)phenyl]tetrazolide} tetrahydrate
;
_journal_coeditor_code CV5229
_journal_issue 2
_journal_name_full 'Acta Crystallographica Section E'
_journal_page_first m173
_journal_paper_doi 10.1107/S1600536812001250
_journal_volume 68
_journal_year 2012
_chemical_formula_iupac '[Mg (H2 O)6] (C8 H5 N8)2, 4H2 O'
_chemical_formula_moiety 'H12 Mg O6 2+, 2(C8 H5 N8 -), 4(H2 O)'
_chemical_formula_sum 'C16 H30 Mg N16 O10'
_chemical_formula_weight 630.87
_chemical_name_systematic
;
Hexaaquamagnesium(II) bis{5-[3-(1<i>H</i>-tetrazol-5-yl)phenyl]tetrazolide}
tetrahydrate
;
_space_group_IT_number 14
_symmetry_cell_setting monoclinic
_symmetry_space_group_name_Hall '-P 2yn'
_symmetry_space_group_name_H-M 'P 1 21/n 1'
_atom_sites_solution_hydrogens geom
_atom_sites_solution_primary direct
_atom_sites_solution_secondary difmap
_audit_creation_method SHELXL-97
_cell_angle_alpha 90.00
_cell_angle_beta 102.199(2)
_cell_angle_gamma 90.00
_cell_formula_units_Z 2
_cell_length_a 7.3776(12)
_cell_length_b 16.038(3)
_cell_length_c 12.1787(19)
_cell_measurement_reflns_used 2462
_cell_measurement_temperature 296(2)
_cell_measurement_theta_max 26.71
_cell_measurement_theta_min 2.98
_cell_volume 1408.5(4)
_computing_cell_refinement 'SAINT (Bruker, 2008)'
_computing_data_collection 'APEX2 (Bruker, 2008)'
_computing_data_reduction 'SAINT (Bruker, 2008)'
_computing_molecular_graphics 'ORTEP-3 (Farrugia, 1997)'
_computing_publication_material 'SHELXL97 (Sheldrick, 2008)'
_computing_structure_refinement 'SHELXL97 (Sheldrick, 2008)'
_computing_structure_solution 'SHELXS97 (Sheldrick, 2008)'
_diffrn_ambient_temperature 296(2)
_diffrn_measured_fraction_theta_full 0.997
_diffrn_measured_fraction_theta_max 0.997
_diffrn_measurement_device_type 'Bruker APEXII CCD'
_diffrn_measurement_method '\f and \w scans'
_diffrn_radiation_monochromator graphite
_diffrn_radiation_source 'fine-focus sealed tube'
_diffrn_radiation_type MoK\a
_diffrn_radiation_wavelength 0.71073
_diffrn_reflns_av_R_equivalents 0.0233
_diffrn_reflns_av_sigmaI/netI 0.0277
_diffrn_reflns_limit_h_max 8
_diffrn_reflns_limit_h_min -6
_diffrn_reflns_limit_k_max 17
_diffrn_reflns_limit_k_min -19
_diffrn_reflns_limit_l_max 14
_diffrn_reflns_limit_l_min -14
_diffrn_reflns_number 6895
_diffrn_reflns_theta_full 25.10
_diffrn_reflns_theta_max 25.10
_diffrn_reflns_theta_min 2.13
_diffrn_standards_number 0
_exptl_absorpt_coefficient_mu 0.143
_exptl_absorpt_correction_T_max 0.987
_exptl_absorpt_correction_T_min 0.960
_exptl_absorpt_correction_type multi-scan
_exptl_absorpt_process_details '(SADABS; Bruker, 2008)'
_exptl_crystal_colour colourless
_exptl_crystal_density_diffrn 1.488
_exptl_crystal_density_meas 1.488
_exptl_crystal_density_method 'not measured'
_exptl_crystal_description block
_exptl_crystal_F_000 660
_exptl_crystal_size_max 0.31
_exptl_crystal_size_mid 0.24
_exptl_crystal_size_min 0.09
_refine_diff_density_max 0.363
_refine_diff_density_min -0.464
_refine_ls_extinction_method none
_refine_ls_goodness_of_fit_ref 1.060
_refine_ls_hydrogen_treatment constr
_refine_ls_matrix_type full
_refine_ls_number_parameters 196
_refine_ls_number_reflns 2496
_refine_ls_number_restraints 0
_refine_ls_restrained_S_all 1.060
_refine_ls_R_factor_all 0.0523
_refine_ls_R_factor_gt 0.0429
_refine_ls_shift/su_max 0.000
_refine_ls_shift/su_mean 0.000
_refine_ls_structure_factor_coef Fsqd
_refine_ls_weighting_details 'calc w=1/[\s^2^(Fo^2^)+(0.0669P)^2^+0.5848P] where P=(Fo^2^+2Fc^2^)/3'
_refine_ls_weighting_scheme calc
_refine_ls_wR_factor_gt 0.1172
_refine_ls_wR_factor_ref 0.1263
_reflns_number_gt 2033
_reflns_number_total 2496
_reflns_threshold_expression I>2sigma(I)
_cod_data_source_file cv5229.cif
_cod_data_source_block I
_cod_original_sg_symbol_H-M 'P 21/n'
_cod_database_code 2233419
_cod_database_fobs_code 2233419

loop_
_symmetry_equiv_pos_as_xyz
'x, y, z'
'-x+1/2, y+1/2, -z+1/2'
'-x, -y, -z'
'x-1/2, -y-1/2, z-1/2'

loop_
_atom_site_type_symbol
_atom_site_label
_atom_site_fract_x
_atom_site_fract_y
_atom_site_fract_z
_atom_site_U_iso_or_equiv
_atom_site_adp_type
_atom_site_calc_flag
_atom_site_refinement_flags
_atom_site_occupancy
_atom_site_symmetry_multiplicity
Mg Mg1 0.5000 0.0000 0.5000 0.0304(3) Uani d S 1 2
C C1 0.7904(3) 0.15136(12) -0.09794(16) 0.0298(4) Uani d . 1 1
C C2 0.8281(3) 0.10454(12) 0.00838(16) 0.0297(4) Uani d . 1 1
C C3 0.9335(3) 0.14064(13) 0.10478(18) 0.0403(5) Uani d . 1 1
H H3 0.9753 0.1952 0.1023 0.048 Uiso calc R 1 1
C C4 0.9768(4) 0.09637(14) 0.20399(19) 0.0481(6) Uani d . 1 1
H H4 1.0476 0.1211 0.2679 0.058 Uiso calc R 1 1
C C5 0.7649(3) 0.02305(12) 0.01326(16) 0.0307(4) Uani d . 1 1
H H5 0.6933 -0.0016 -0.0505 0.037 Uiso calc R 1 1
C C6 0.9152(3) 0.01543(14) 0.20876(18) 0.0429(5) Uani d . 1 1
H H6 0.9451 -0.0143 0.2757 0.051 Uiso calc R 1 1
C C7 0.8087(3) -0.02159(12) 0.11354(16) 0.0306(4) Uani d . 1 1
C C8 0.7505(3) -0.10822(12) 0.12182(16) 0.0316(4) Uani d . 1 1
N N1 0.6957(3) 0.12118(10) -0.19549(14) 0.0382(4) Uani d . 1 1
N N2 0.7003(3) 0.18189(11) -0.27055(14) 0.0413(5) Uani d . 1 1
N N3 0.7922(3) 0.24562(10) -0.21978(14) 0.0390(4) Uani d . 1 1
N N4 0.8508(2) 0.22850(10) -0.11037(14) 0.0366(4) Uani d . 1 1
N N5 0.7909(3) -0.15548(10) 0.21375(15) 0.0386(4) Uani d . 1 1
N N6 0.7168(3) -0.23122(11) 0.18397(16) 0.0433(5) Uani d . 1 1
N N7 0.6331(3) -0.23186(11) 0.07931(16) 0.0426(5) Uani d . 1 1
N N8 0.6528(2) -0.15522(10) 0.03918(14) 0.0350(4) Uani d . 1 1
H H8 0.6097 -0.1389 -0.0286 0.042 Uiso calc R 1 1
O O1 0.5231(2) 0.12872(9) 0.51251(12) 0.0429(4) Uani d . 1 1
H H1A 0.5065 0.1746 0.4769 0.064 Uiso d R 1 1
H H1B 0.5592 0.1400 0.5819 0.064 Uiso d R 1 1
O O2 0.2173(2) 0.00747(9) 0.46229(14) 0.0488(4) Uani d . 1 1
H H2A 0.1668 0.0466 0.4914 0.073 Uiso d R 1 1
H H2B 0.1493 -0.0367 0.4605 0.073 Uiso d R 1 1
O O3 0.5006(3) -0.00392(9) 0.67073(12) 0.0502(5) Uani d . 1 1
H H3A 0.5486 0.0092 0.7382 0.075 Uiso d R 1 1
H H3B 0.4035 -0.0323 0.6713 0.075 Uiso d R 1 1
O O4 0.5005(2) 0.14487(9) 0.18614(12) 0.0431(4) Uani d . 1 1
H H4A 0.4286 0.1770 0.2133 0.065 Uiso d R 1 1
H H4B 0.6097 0.1676 0.2042 0.065 Uiso d R 1 1
O O5 0.5296(2) 0.37416(9) 0.05607(13) 0.0458(4) Uani d . 1 1
H H5A 0.5036 0.3291 0.0216 0.069 Uiso d R 1 1
H H5B 0.5769 0.3613 0.1249 0.069 Uiso d R 1 1

loop_
_atom_site_aniso_label
_atom_site_aniso_U_11
_atom_site_aniso_U_22
_atom_site_aniso_U_33
_atom_site_aniso_U_12
_atom_site_aniso_U_13
_atom_site_aniso_U_23
Mg1 0.0341(5) 0.0253(5) 0.0291(5) -0.0006(4) 0.0003(4) -0.0021(4)
C1 0.0325(10) 0.0248(10) 0.0301(10) -0.0002(8) 0.0018(8) -0.0012(8)
C2 0.0327(10) 0.0260(10) 0.0294(10) 0.0000(8) 0.0039(8) -0.0004(8)
C3 0.0515(13) 0.0301(11) 0.0355(11) -0.0112(9) 0.0009(10) -0.0005(9)
C4 0.0660(15) 0.0393(13) 0.0313(11) -0.0155(11) -0.0075(11) -0.0019(10)
C5 0.0333(10) 0.0275(10) 0.0288(10) -0.0016(8) 0.0011(8) -0.0033(8)
C6 0.0571(14) 0.0362(12) 0.0303(11) -0.0057(10) -0.0023(10) 0.0068(9)
C7 0.0337(10) 0.0251(10) 0.0324(10) 0.0011(8) 0.0057(8) 0.0011(8)
C8 0.0355(10) 0.0265(10) 0.0317(10) 0.0010(8) 0.0047(8) 0.0002(8)
N1 0.0507(11) 0.0283(9) 0.0306(9) -0.0049(8) -0.0027(8) 0.0021(7)
N2 0.0546(12) 0.0317(10) 0.0320(9) -0.0031(8) -0.0036(8) 0.0018(8)
N3 0.0504(11) 0.0303(9) 0.0318(9) -0.0041(8) -0.0016(8) 0.0032(7)
N4 0.0479(10) 0.0279(9) 0.0305(9) -0.0054(8) 0.0001(8) 0.0024(7)
N5 0.0485(11) 0.0286(9) 0.0355(9) -0.0012(8) 0.0018(8) 0.0040(7)
N6 0.0545(11) 0.0287(10) 0.0432(11) -0.0044(8) 0.0023(9) 0.0043(8)
N7 0.0517(11) 0.0288(10) 0.0445(11) -0.0041(8) 0.0039(9) 0.0003(8)
N8 0.0444(10) 0.0267(9) 0.0317(9) -0.0027(7) 0.0027(8) 0.0012(7)
O1 0.0627(10) 0.0246(8) 0.0331(8) 0.0012(7) -0.0083(7) 0.0011(6)
O2 0.0354(8) 0.0437(10) 0.0649(11) -0.0002(7) 0.0050(8) -0.0130(8)
O3 0.0754(12) 0.0427(9) 0.0300(8) -0.0199(8) 0.0052(8) -0.0035(7)
O4 0.0500(9) 0.0369(9) 0.0406(8) 0.0009(7) 0.0055(7) -0.0070(7)
O5 0.0583(10) 0.0314(8) 0.0428(9) -0.0052(7) 0.0000(8) 0.0009(7)

loop_
_atom_type_symbol
_atom_type_description
_atom_type_scat_dispersion_real
_atom_type_scat_dispersion_imag
_atom_type_scat_source
C C 0.0033 0.0016 'International Tables Vol C Tables 4.2.6.8 and 6.1.1.4'
H H 0.0000 0.0000 'International Tables Vol C Tables 4.2.6.8 and 6.1.1.4'
N N 0.0061 0.0033 'International Tables Vol C Tables 4.2.6.8 and 6.1.1.4'
O O 0.0106 0.0060 'International Tables Vol C Tables 4.2.6.8 and 6.1.1.4'
Mg Mg 0.0486 0.0363 'International Tables Vol C Tables 4.2.6.8 and 6.1.1.4'

loop_
_geom_angle_atom_site_label_1
_geom_angle_atom_site_label_2
_geom_angle_atom_site_label_3
_geom_angle_site_symmetry_1
_geom_angle_site_symmetry_3
_geom_angle
O2 Mg1 O2 . 3_656 180.0
O2 Mg1 O1 . . 91.28(6)
O2 Mg1 O1 3_656 . 88.72(6)
O2 Mg1 O1 . 3_656 88.72(6)
O2 Mg1 O1 3_656 3_656 91.28(6)
O1 Mg1 O1 . 3_656 180.0
O2 Mg1 O3 . . 90.74(7)
O2 Mg1 O3 3_656 . 89.26(7)
O1 Mg1 O3 . . 88.51(6)
O1 Mg1 O3 3_656 . 91.49(6)
O2 Mg1 O3 . 3_656 89.26(7)
O2 Mg1 O3 3_656 3_656 90.74(7)
O1 Mg1 O3 . 3_656 91.49(6)
O1 Mg1 O3 3_656 3_656 88.51(6)
O3 Mg1 O3 . 3_656 180.0
O2 Mg1 H3B . . 74.4
O2 Mg1 H3B 3_656 . 105.6
O1 Mg1 H3B . . 100.7
O1 Mg1 H3B 3_656 . 79.3
O3 Mg1 H3B . . 20.3
O3 Mg1 H3B 3_656 . 159.7
N4 C1 N1 . . 111.08(17)
N4 C1 C2 . . 124.57(17)
N1 C1 C2 . . 124.32(18)
C3 C2 C5 . . 119.16(18)
C3 C2 C1 . . 119.90(18)
C5 C2 C1 . . 120.90(17)
C4 C3 C2 . . 120.65(19)
C4 C3 H3 . . 119.7
C2 C3 H3 . . 119.7
C3 C4 C6 . . 120.2(2)
C3 C4 H4 . . 119.9
C6 C4 H4 . . 119.9
C2 C5 C7 . . 120.11(18)
C2 C5 H5 . . 119.9
C7 C5 H5 . . 119.9
C4 C6 C7 . . 119.99(19)
C4 C6 H6 . . 120.0
C7 C6 H6 . . 120.0
C6 C7 C5 . . 119.84(19)
C6 C7 C8 . . 118.06(18)
C5 C7 C8 . . 122.08(18)
N5 C8 N8 . . 107.48(17)
N5 C8 C7 . . 125.53(18)
N8 C8 C7 . . 126.96(18)
C1 N1 N2 . . 105.03(16)
N3 N2 N1 . . 109.31(16)
N2 N3 N4 . . 109.65(16)
C1 N4 N3 . . 104.93(16)
C8 N5 N6 . . 106.28(17)
N7 N6 N5 . . 110.72(16)
N6 N7 N8 . . 106.59(16)
C8 N8 N7 . . 108.93(16)
C8 N8 H8 . . 125.5
N7 N8 H8 . . 125.5
Mg1 O1 H1A . . 145.5
Mg1 O1 H1B . . 106.7
H1A O1 H1B . . 107.7
Mg1 O2 H2A . . 117.9
Mg1 O2 H2B . . 121.1
H2A O2 H2B . . 108.4
Mg1 O3 H3A . . 150.7
Mg1 O3 H3B . . 101.6
H3A O3 H3B . . 107.7
H4A O4 H4B . . 105.4
H5A O5 H5B . . 106.4

loop_
_geom_bond_atom_site_label_1
_geom_bond_atom_site_label_2
_geom_bond_site_symmetry_2
_geom_bond_distance
Mg1 O2 . 2.0425(15)
Mg1 O2 3_656 2.0425(15)
Mg1 O1 . 2.0744(14)
Mg1 O1 3_656 2.0744(14)
Mg1 O3 . 2.0793(15)
Mg1 O3 3_656 2.0793(15)
Mg1 H3B . 2.3995
C1 N4 . 1.334(2)
C1 N1 . 1.335(3)
C1 C2 . 1.472(3)
C2 C3 . 1.390(3)
C2 C5 . 1.393(3)
C3 C4 . 1.379(3)
C3 H3 . 0.9300
C4 C6 . 1.381(3)
C4 H4 . 0.9300
C5 C7 . 1.393(3)
C5 H5 . 0.9300
C6 C7 . 1.389(3)
C6 H6 . 0.9300
C7 C8 . 1.464(3)
C8 N5 . 1.332(3)
C8 N8 . 1.340(3)
N1 N2 . 1.341(2)
N2 N3 . 1.308(2)
N3 N4 . 1.340(2)
N5 N6 . 1.350(2)
N6 N7 . 1.294(3)
N7 N8 . 1.342(2)
N8 H8 . 0.8600
O1 H1A . 0.8500
O1 H1B . 0.8501
O2 H2A . 0.8454
O2 H2B . 0.8653
O3 H3A . 0.8500
O3 H3B . 0.8500
O4 H4A . 0.8555
O4 H4B . 0.8695
O5 H5A . 0.8375
O5 H5B . 0.8620

loop_
_geom_hbond_atom_site_label_D
_geom_hbond_atom_site_label_H
_geom_hbond_atom_site_label_A
_geom_hbond_site_symmetry_A
_geom_hbond_distance_DH
_geom_hbond_distance_HA
_geom_hbond_distance_DA
_geom_hbond_angle_DHA
O5 H5B N5 2_655 0.86 2.02 2.876(2) 172.4
O5 H5A N7 3_655 0.84 2.11 2.921(2) 164.2
O4 H4B N6 2_655 0.87 2.32 3.067(2) 144.0
O4 H4A N3 4_566 0.86 1.89 2.739(2) 174.0
O3 H3A N1 1_556 0.85 2.16 2.786(2) 129.8
O2 H2B O5 2_545 0.87 1.93 2.787(2) 171.9
O2 H2A O5 4_566 0.85 1.90 2.737(2) 173.2
O1 H1B N2 1_556 0.85 1.99 2.821(2) 164.1
O1 H1A N4 4_566 0.85 2.09 2.880(2) 155.5
N8 H8 O4 3_655 0.86 1.92 2.743(2) 159.4
